data_2020102
loop_
_publ_author_name
'Brisdon, Alan K.'
'Muneer, Abeer M. T.'
'Pritchard, Robin G.'

_publ_section_title
;
 Halogen-bonded adduct of 1,2-dibromo-1,1,2,2-tetrafluoroethane and
 1,4-diazabicyclo[2.2.2]octane
;
_journal_coeditor_code YF3093
_journal_issue 10
_journal_name_full 'Acta Crystallographica Section C'
_journal_page_first
;
;
_journal_paper_doi 10.1107/S2053229615016472
_journal_volume 71
_journal_year 2015
_chemical_formula_iupac 'C2 Br2 F4, C6 H12 N2'
_chemical_formula_moiety 'C2 Br2 F4, C6 H12 N2'
_chemical_formula_sum 'C8 H12 Br2 F4 N2'
_chemical_formula_weight 372.02
_chemical_name_common 'DABCO BrCF2CF2Br adduct'
_chemical_name_systematic
;
1,2-Dibromo-1,1,2,2-tetrafluoroethane--1,4-diazabicyclo[2.2.2]octane (1/1)
;
_space_group_crystal_system monoclinic
_space_group_IT_number 15
_space_group_name_Hall '-I 2ya'
_space_group_name_H-M_alt 'I 1 2/a 1'
_symmetry_space_group_name_Hall '-I 2ya'
_symmetry_space_group_name_H-M 'I 1 2/a 1'
_atom_sites_solution_hydrogens geom
_atom_sites_solution_primary direct
_audit_creation_method
;
Olex2 1.2
(compiled 2015.01.26 svn.r3150 for OlexSys, GUI svn.r4998)
;
_cell_angle_alpha 90
_cell_angle_beta 111.135(9)
_cell_angle_gamma 90
_cell_formula_units_Z 4
_cell_length_a 10.9815(9)
_cell_length_b 10.8697(10)
_cell_length_c 11.1525(9)
_cell_measurement_reflns_used 1070
_cell_measurement_temperature 150.01(10)
_cell_measurement_theta_max 28.5420
_cell_measurement_theta_min 3.8960
_cell_volume 1241.7(2)
_computing_cell_refinement
;
CrysAlis PRO (Agilent, 2014)
;
_computing_data_collection
;
CrysAlis PRO (Agilent, 2014)
;
_computing_data_reduction
;
CrysAlis PRO (Agilent, 2014)
;
_computing_molecular_graphics
;
OLEX2 (Dolomanov <i>et al.</i>,  2009)
;
_computing_publication_material
;
OLEX2 (Dolomanov <i>et al.</i>,  2009)
;
_computing_structure_refinement
;
SHELXL2014 (Sheldrick, 2015)
;
_computing_structure_solution
;
SHELXS87 (Sheldrick, 2008)
;
_diffrn_ambient_temperature 150.01(10)
_diffrn_detector_area_resol_mean 8.0714
_diffrn_measured_fraction_theta_full 0.995
_diffrn_measured_fraction_theta_max 0.992
_diffrn_measurement_device 'four-circle diffractometer'
_diffrn_measurement_device_type 'Agilent SuperNova Single Source diffractometer with an Eos detector'
_diffrn_measurement_method '\w scans'
_diffrn_radiation_monochromator mirror
_diffrn_radiation_type MoK\a
_diffrn_radiation_wavelength 0.71073
_diffrn_reflns_av_R_equivalents 0.0320
_diffrn_reflns_limit_h_max 13
_diffrn_reflns_limit_h_min -8
_diffrn_reflns_limit_k_max 13
_diffrn_reflns_limit_k_min -5
_diffrn_reflns_limit_l_max 13
_diffrn_reflns_limit_l_min -13
_diffrn_reflns_number 2416
_diffrn_reflns_theta_full 25.242
_diffrn_reflns_theta_max 26.482
_diffrn_reflns_theta_min 3.749
_exptl_absorpt_coefficient_mu 6.554
_exptl_absorpt_correction_T_max 1.00000
_exptl_absorpt_correction_T_min 0.15872
_exptl_absorpt_correction_type multi-scan
_exptl_absorpt_process_details
;
(CrysAlis PRO; Agilent, 2014)
;
_exptl_crystal_colour colourless
_exptl_crystal_density_diffrn 1.990
_exptl_crystal_description block
_exptl_crystal_F_000 720
_exptl_crystal_size_max 0.2
_exptl_crystal_size_mid 0.13
_exptl_crystal_size_min 0.07
_refine_diff_density_max 0.611
_refine_diff_density_min -0.635
_refine_ls_extinction_method none
_refine_ls_goodness_of_fit_ref 1.029
_refine_ls_hydrogen_treatment constr
_refine_ls_matrix_type full
_refine_ls_number_parameters 73
_refine_ls_number_reflns 1282
_refine_ls_number_restraints 0
_refine_ls_restrained_S_all 1.029
_refine_ls_R_factor_all 0.0519
_refine_ls_R_factor_gt 0.0367
_refine_ls_shift/su_max 0.001
_refine_ls_shift/su_mean 0.000
_refine_ls_structure_factor_coef Fsqd
_refine_ls_weighting_details 'w=1/[\s^2^(Fo^2^)+(0.0193P)^2^] where P=(Fo^2^+2Fc^2^)/3'
_refine_ls_weighting_scheme calc
_refine_ls_wR_factor_gt 0.0622
_refine_ls_wR_factor_ref 0.0688
_reflns_number_gt 1028
_reflns_number_total 1282
_reflns_threshold_expression I>2\s(I)
_cod_data_source_file yf3093sup1.cif
_cod_data_source_block I
_cod_original_cell_volume 1241.68(19)
_cod_database_code 2020102
_shelx_space_group_comment
;
The symmetry employed for this shelxl refinement is uniquely defined
by the following loop, which should always be used as a source of
symmetry information in preference to the above space-group names.
They are only intended as comments.
;
_shelxl_version_number 2.014

loop_
_space_group_symop_operation_xyz
'x, y, z'
'-x+1/2, y, -z'
'x+1/2, y+1/2, z+1/2'
'-x+1, y+1/2, -z+1/2'
'-x, -y, -z'
'x-1/2, -y, z'
'-x+1/2, -y+1/2, -z+1/2'
'x, -y+1/2, z+1/2'

loop_
_atom_site_type_symbol
_atom_site_label
_atom_site_fract_x
_atom_site_fract_y
_atom_site_fract_z
_atom_site_U_iso_or_equiv
_atom_site_adp_type
_atom_site_calc_flag
_atom_site_occupancy
Br Br1 0.11014(3) 0.89688(4) 0.28496(3) 0.02625(16) Uani d 1
F F2 0.3393(2) 0.8020(3) 0.4401(2) 0.0557(9) Uani d 1
F F1 0.3359(2) 1.0005(3) 0.4381(2) 0.0601(9) Uani d 1
N N1 -0.1281(3) 0.8891(3) 0.0723(3) 0.0203(8) Uani d 1
C C4 0.2658(3) 0.9002(4) 0.4392(4) 0.0265(10) Uani d 1
C C1 -0.1774(3) 1.0156(4) 0.0428(4) 0.0293(10) Uani d 1
H H1A -0.1278 1.0585 -0.0007 0.035 Uiso calc 1
H H1B -0.1658 1.0590 0.1222 0.035 Uiso calc 1
C C2 -0.1466(3) 0.8249(4) -0.0486(3) 0.0266(10) Uani d 1
H H2A -0.1155 0.7409 -0.0306 0.032 Uiso calc 1
H H2B -0.0963 0.8655 -0.0929 0.032 Uiso calc 1
C C3 -0.2066(3) 0.8244(4) 0.1358(3) 0.0285(10) Uani d 1
H H3A -0.1956 0.8644 0.2168 0.034 Uiso calc 1
H H3B -0.1763 0.7402 0.1540 0.034 Uiso calc 1

loop_
_atom_site_aniso_label
_atom_site_aniso_U_11
_atom_site_aniso_U_22
_atom_site_aniso_U_33
_atom_site_aniso_U_12
_atom_site_aniso_U_13
_atom_site_aniso_U_23
Br1 0.0242(2) 0.0312(3) 0.0179(2) 0.00057(19) 0.00106(17) 0.00113(19)
F2 0.0434(13) 0.082(3) 0.0311(14) 0.0343(16) 0.0011(12) -0.0136(15)
F1 0.0488(15) 0.080(3) 0.0357(14) -0.0382(16) -0.0042(12) 0.0222(16)
N1 0.0181(15) 0.023(2) 0.0168(16) 0.0004(14) 0.0023(13) 0.0012(15)
C4 0.0225(19) 0.028(3) 0.023(2) -0.0032(19) 0.0008(17) 0.001(2)
C1 0.0262(19) 0.027(3) 0.027(2) -0.005(2) -0.0003(17) 0.001(2)
C2 0.0222(19) 0.031(3) 0.025(2) 0.0012(19) 0.0077(17) -0.002(2)
C3 0.0230(19) 0.036(3) 0.022(2) -0.0017(19) 0.0028(17) 0.003(2)

loop_
_atom_type_symbol
_atom_type_description
_atom_type_scat_dispersion_real
_atom_type_scat_dispersion_imag
_atom_type_scat_source
C C 0.0033 0.0016 'International Tables Vol C Tables 4.2.6.8 and 6.1.1.4'
H H 0.0000 0.0000 'International Tables Vol C Tables 4.2.6.8 and 6.1.1.4'
Br Br -0.2901 2.4595 'International Tables Vol C Tables 4.2.6.8 and 6.1.1.4'
F F 0.0171 0.0103 'International Tables Vol C Tables 4.2.6.8 and 6.1.1.4'
N N 0.0061 0.0033 'International Tables Vol C Tables 4.2.6.8 and 6.1.1.4'

loop_
_geom_angle_atom_site_label_1
_geom_angle_atom_site_label_2
_geom_angle_atom_site_label_3
_geom_angle_site_symmetry_1
_geom_angle_site_symmetry_3
_geom_angle
_geom_angle_publ_flag
C1 N1 C3 . . 108.7(3) y
C2 N1 C1 . . 108.8(3) y
C2 N1 C3 . . 107.6(3) y
F2 C4 Br1 . . 109.2(3) y
F2 C4 F1 . . 107.6(3) y
F2 C4 C4 . 2_556 109.0(3) ?
F1 C4 Br1 . . 109.5(3) y
F1 C4 C4 . 2_556 109.1(3) ?
C4 C4 Br1 2_556 . 112.4(3) ?
N1 C1 C1 . 2_455 110.79(17) ?
N1 C1 H1A . . 109.5 ?
N1 C1 H1B . . 109.5 ?
C1 C1 H1A 2_455 . 109.5 ?
C1 C1 H1B 2_455 . 109.5 ?
H1A C1 H1B . . 108.1 ?
N1 C2 H2A . . 109.6 ?
N1 C2 H2B . . 109.6 ?
N1 C2 C3 . 2_455 110.2(3) ?
H2A C2 H2B . . 108.1 ?
C3 C2 H2A 2_455 . 109.6 ?
C3 C2 H2B 2_455 . 109.6 ?
N1 C3 C2 . 2_455 110.6(3) ?
N1 C3 H3A . . 109.5 ?
N1 C3 H3B . . 109.5 ?
C2 C3 H3A 2_455 . 109.5 ?
C2 C3 H3B 2_455 . 109.5 ?
H3A C3 H3B . . 108.1 ?

loop_
_geom_bond_atom_site_label_1
_geom_bond_atom_site_label_2
_geom_bond_site_symmetry_2
_geom_bond_distance
_geom_bond_publ_flag
Br1 C4 . 1.939(4) y
F2 C4 . 1.336(4) y
F1 C4 . 1.338(5) y
N1 C1 . 1.471(5) y
N1 C2 . 1.466(5) y
N1 C3 . 1.477(5) y
C4 C4 2_556 1.516(8) y
C1 C1 2_455 1.535(6) y
C1 H1A . 0.9700 ?
C1 H1B . 0.9700 ?
C2 H2A . 0.9700 ?
C2 H2B . 0.9700 ?
C2 C3 2_455 1.553(4) y
C3 C2 2_455 1.553(4) y
C3 H3A . 0.9700 ?
C3 H3B . 0.9700 ?

_cod_database_fobs_code 2020102
